data_7040728
loop_
_publ_author_name
'Zheng, Chunyang'
'Xu, Juping'
'Wang, Feng'
'Tao, Jun'
'Li, Dongfeng'

_publ_section_title
;
 Spin crossover and reversible single-crystal to single-crystal
 transformation behaviour in two cyanide-bridged mixed-valence {FeFe}
 clusters.
;
_journal_issue 43
_journal_name_full 'Dalton transactions (Cambridge, England : 2003)'
_journal_page_first 17254
_journal_page_last 17263
_journal_paper_doi 10.1039/c6dt03436e
_journal_volume 45
_journal_year 2016
_chemical_formula_moiety 'C62 H60 B2 Fe4 N26, 2(Cl O4) '
_chemical_formula_sum 'C62 H60 B2 Cl2 Fe4 N26 O8'
_chemical_formula_weight 1613.28
_space_group_crystal_system monoclinic
_space_group_IT_number 14
_space_group_name_Hall '-P 2ybc'
_space_group_name_H-M_alt 'P 1 21/c 1'
_symmetry_space_group_name_Hall '-P 2ybc'
_symmetry_space_group_name_H-M 'P 1 21/c 1'
_atom_sites_solution_hydrogens geom
_audit_creation_method SHELXL-2014/7
_audit_update_record
;
2016-09-02 deposited with the CCDC.
2016-09-26 downloaded from the CCDC.
;
_cell_angle_alpha 90
_cell_angle_beta 107.769(3)
_cell_angle_gamma 90
_cell_formula_units_Z 2
_cell_length_a 12.976(2)
_cell_length_b 17.688(3)
_cell_length_c 16.754(3)
_cell_measurement_reflns_used 1953
_cell_measurement_temperature 400(2)
_cell_measurement_theta_max 19.64
_cell_measurement_theta_min 2.30
_cell_volume 3661.9(11)
_computing_cell_refinement 'Bruker SAINT'
_computing_data_collection 'Bruker APEX2'
_computing_data_reduction 'Bruker SAINT'
_computing_molecular_graphics 'Bruker SHELXTL'
_computing_publication_material 'Bruker SHELXTL'
_computing_structure_refinement 'SHELXL-2014/7 (Sheldrick, 2014)'
_computing_structure_solution 'SHELXS-2014 (Sheldrick, 2014)'
_diffrn_ambient_temperature 400(2)
_diffrn_measured_fraction_theta_full 0.981
_diffrn_measured_fraction_theta_max 0.981
_diffrn_measurement_device_type 'Bruker APEX-II CCD'
_diffrn_measurement_method '\f and \w scans'
_diffrn_radiation_type MoK\a
_diffrn_radiation_wavelength 0.71073
_diffrn_reflns_av_R_equivalents 0.0557
_diffrn_reflns_av_unetI/netI 0.0706
_diffrn_reflns_Laue_measured_fraction_full 0.981
_diffrn_reflns_Laue_measured_fraction_max 0.981
_diffrn_reflns_limit_h_max 10
_diffrn_reflns_limit_h_min -15
_diffrn_reflns_limit_k_max 21
_diffrn_reflns_limit_k_min -15
_diffrn_reflns_limit_l_max 19
_diffrn_reflns_limit_l_min -16
_diffrn_reflns_number 16388
_diffrn_reflns_point_group_measured_fraction_full 0.981
_diffrn_reflns_point_group_measured_fraction_max 0.981
_diffrn_reflns_theta_full 24.999
_diffrn_reflns_theta_max 24.999
_diffrn_reflns_theta_min 1.719
_exptl_absorpt_coefficient_mu 0.920
_exptl_absorpt_correction_T_max 0.9554
_exptl_absorpt_correction_T_min 0.9136
_exptl_absorpt_correction_type multi-scan
_exptl_absorpt_process_details sadabs
_exptl_crystal_colour red
_exptl_crystal_density_diffrn 1.463
_exptl_crystal_density_method 'not measured'
_exptl_crystal_description block
_exptl_crystal_F_000 1652
_exptl_crystal_size_max 0.100
_exptl_crystal_size_mid 0.050
_exptl_crystal_size_min 0.050
_refine_diff_density_max 0.569
_refine_diff_density_min -0.700
_refine_diff_density_rms 0.168
_refine_ls_extinction_method none
_refine_ls_goodness_of_fit_ref 1.031
_refine_ls_hydrogen_treatment constr
_refine_ls_matrix_type full
_refine_ls_number_parameters 516
_refine_ls_number_reflns 6311
_refine_ls_number_restraints 178
_refine_ls_restrained_S_all 1.041
_refine_ls_R_factor_all 0.1252
_refine_ls_R_factor_gt 0.0694
_refine_ls_shift/su_max 0.001
_refine_ls_shift/su_mean 0.000
_refine_ls_structure_factor_coef Fsqd
_refine_ls_weighting_details 'w=1/[\s^2^(Fo^2^)+(0.2000P)^2^] where P=(Fo^2^+2Fc^2^)/3'
_refine_ls_weighting_scheme calc
_refine_ls_wR_factor_gt 0.2109
_refine_ls_wR_factor_ref 0.3016
_reflns_Friedel_coverage 0.000
_reflns_number_gt 3758
_reflns_number_total 6311
_reflns_threshold_expression 'I > 2\s(I)'
_cod_data_source_file c6dt03436e2.cif
_cod_data_source_block 3-400K
_cod_depositor_comments 'Adding full bibliography for 7040715--7040730.cif.'
_cod_original_cell_volume 3661.8(10)
_cod_database_code 7040728
_shelx_shelxl_version_number 2014/7
_shelx_space_group_comment
;
The symmetry employed for this shelxl refinement is uniquely defined
by the following loop, which should always be used as a source of
symmetry information in preference to the above space-group names.
They are only intended as comments.
;
_shelx_estimated_absorpt_t_min 0.914
_shelx_estimated_absorpt_t_max 0.955

loop_
_space_group_symop_operation_xyz
'x, y, z'
'-x, y+1/2, -z+1/2'
'-x, -y, -z'
'x, -y-1/2, z-1/2'

loop_
_atom_site_label
_atom_site_type_symbol
_atom_site_fract_x
_atom_site_fract_y
_atom_site_fract_z
_atom_site_U_iso_or_equiv
_atom_site_adp_type
_atom_site_occupancy
_atom_site_site_symmetry_order
_atom_site_calc_flag
_atom_site_refinement_flags_posn
_atom_site_refinement_flags_adp
_atom_site_refinement_flags_occupancy
_atom_site_disorder_assembly
_atom_site_disorder_group
Fe1 Fe 0.25603(8) 0.57600(5) 0.92591(6) 0.0486(4) Uani 1 1 d . . . . .
Fe2 Fe 0.37658(8) 0.32125(5) 1.03934(6) 0.0540(4) Uani 1 1 d . . . . .
B1 B 0.1301(8) 0.5727(5) 0.7330(6) 0.069(3) Uani 1 1 d . . . . .
N1 N 0.3301(6) 0.4331(4) 1.0288(5) 0.0697(18) Uani 1 1 d . . . . .
N2 N 0.4793(6) 0.6494(4) 0.9886(4) 0.0671(17) Uani 1 1 d . . . . .
N3 N 0.1984(7) 0.6447(5) 1.0733(5) 0.095(2) Uani 1 1 d . . . . .
N4 N 0.3044(5) 0.5290(3) 0.8365(4) 0.0541(14) Uani 1 1 d . . . . .
N5 N 0.2436(6) 0.5328(3) 0.7568(4) 0.0664(17) Uani 1 1 d . . . . .
N6 N 0.2027(5) 0.6636(3) 0.8526(4) 0.0549(14) Uani 1 1 d . . . . .
N7 N 0.1539(5) 0.6532(4) 0.7697(4) 0.0654(16) Uani 1 1 d . . . . .
N8 N 0.1127(5) 0.5300(3) 0.8727(4) 0.0550(14) Uani 1 1 d . . . . .
N9 N 0.0680(5) 0.5341(4) 0.7883(4) 0.0671(17) Uani 1 1 d . . . . .
N10 N 0.4692(6) 0.3068(4) 1.1676(4) 0.0668(17) Uani 1 1 d . . . . .
N11 N 0.4082(5) 0.1991(3) 1.0512(4) 0.0588(15) Uani 1 1 d . . . . .
N12 N 0.2277(5) 0.2796(4) 1.0600(4) 0.0651(17) Uani 1 1 d . . . . .
N13 N 0.2960(6) 0.2813(4) 0.9118(4) 0.0732(19) Uani 1 1 d . . . . .
C1 C 0.3029(6) 0.4892(4) 0.9930(4) 0.0526(16) Uani 1 1 d . . . . .
C2 C 0.3961(6) 0.6222(4) 0.9710(4) 0.0503(16) Uani 1 1 d . . . . .
C3 C 0.2173(6) 0.6195(4) 1.0179(6) 0.0605(19) Uani 1 1 d . . . . .
C4 C 0.3930(7) 0.4889(4) 0.8387(6) 0.070(2) Uani 1 1 d . . . . .
H4 H 0.4483 0.4771 0.8874 0.084 Uiso 1 1 calc R U . . .
C5 C 0.3911(9) 0.4680(6) 0.7609(7) 0.090(3) Uani 1 1 d . . . . .
H5 H 0.4435 0.4409 0.7455 0.108 Uiso 1 1 calc R U . . .
C6 C 0.2940(9) 0.4957(6) 0.7088(6) 0.094(3) Uani 1 1 d . . . . .
H6 H 0.2681 0.4899 0.6509 0.113 Uiso 1 1 calc R U . . .
C7 C 0.2095(7) 0.7384(4) 0.8681(6) 0.069(2) Uani 1 1 d . . . . .
H7 H 0.2409 0.7615 0.9197 0.083 Uiso 1 1 calc R U . . .
C8 C 0.1617(8) 0.7741(5) 0.7937(7) 0.088(3) Uani 1 1 d . . . . .
H8 H 0.1537 0.8262 0.7865 0.106 Uiso 1 1 calc R U . . .
C9 C 0.1280(8) 0.7220(5) 0.7323(6) 0.083(3) Uani 1 1 d . . . . .
H9 H 0.0938 0.7313 0.6757 0.099 Uiso 1 1 calc R U . . .
C10 C 0.0442(7) 0.4932(4) 0.9024(6) 0.073(2) Uani 1 1 d . . . . .
H10 H 0.0555 0.4821 0.9586 0.088 Uiso 1 1 calc R U . . .
C11 C -0.0477(8) 0.4735(5) 0.8374(7) 0.094(3) Uani 1 1 d . . . . .
H11 H -0.1090 0.4485 0.8412 0.113 Uiso 1 1 calc R U . . .
C12 C -0.0278(8) 0.4987(6) 0.7676(8) 0.097(3) Uani 1 1 d . . . . .
H12 H -0.0737 0.4925 0.7133 0.116 Uiso 1 1 calc R U . . .
C13 C 0.0674(9) 0.5683(6) 0.6375(6) 0.099(3) Uani 1 1 d . . . . .
H13A H 0.0028 0.5983 0.6256 0.149 Uiso 1 1 calc R U . . .
H13B H 0.0484 0.5167 0.6220 0.149 Uiso 1 1 calc R U . . .
H13C H 0.1124 0.5873 0.6059 0.149 Uiso 1 1 calc R U . . .
C14 C 0.4773(7) 0.3593(6) 1.2285(5) 0.081(2) Uani 1 1 d . . . . .
H14 H 0.4371 0.4037 1.2168 0.097 Uiso 1 1 calc R U . . .
C15 C 0.5507(9) 0.3447(8) 1.3130(6) 0.101(3) Uani 1 1 d . . . . .
H15 H 0.5589 0.3798 1.3558 0.122 Uiso 1 1 calc R U . . .
C16 C 0.6057(10) 0.2793(7) 1.3266(7) 0.107(4) Uani 1 1 d . . . . .
H16 H 0.6525 0.2694 1.3798 0.128 Uiso 1 1 calc R U . . .
C17 C 0.5954(10) 0.2285(7) 1.2667(7) 0.103(3) Uani 1 1 d . . . . .
H17 H 0.6329 0.1830 1.2786 0.123 Uiso 1 1 calc R U . . .
C18 C 0.5291(7) 0.2430(5) 1.1868(5) 0.072(2) Uani 1 1 d . . . . .
C19 C 0.5165(7) 0.1903(5) 1.1145(6) 0.073(2) Uani 1 1 d . . . . .
H19A H 0.5723 0.2008 1.0885 0.087 Uiso 1 1 calc R U . . .
H19B H 0.5254 0.1386 1.1346 0.087 Uiso 1 1 calc R U . . .
C20 C 0.3268(7) 0.1625(5) 1.0820(6) 0.074(2) Uani 1 1 d . . . . .
H20A H 0.3564 0.1556 1.1421 0.089 Uiso 1 1 calc R U . . .
H20B H 0.3112 0.1128 1.0566 0.089 Uiso 1 1 calc R U . . .
C21 C 0.2235(6) 0.2063(5) 1.0636(5) 0.065(2) Uani 1 1 d . . . . .
C22 C 0.1252(8) 0.1707(6) 1.0547(6) 0.084(3) Uani 1 1 d . . . . .
H22 H 0.1225 0.1182 1.0559 0.101 Uiso 1 1 calc R U . . .
C23 C 0.0338(10) 0.2107(9) 1.0445(8) 0.119(4) Uani 1 1 d . . . . .
H23 H -0.0321 0.1865 1.0375 0.143 Uiso 1 1 calc R U . . .
C24 C 0.0406(8) 0.2864(8) 1.0447(7) 0.108(4) Uani 1 1 d . . . . .
H24 H -0.0208 0.3154 1.0396 0.130 Uiso 1 1 calc R U . . .
C25 C 0.1397(8) 0.3219(6) 1.0525(7) 0.091(3) Uani 1 1 d . . . . .
H25 H 0.1443 0.3744 1.0524 0.110 Uiso 1 1 calc R U . . .
C26 C 0.4060(8) 0.1734(5) 0.9691(6) 0.084(3) Uani 1 1 d . . . . .
H26A H 0.3981 0.1188 0.9664 0.101 Uiso 1 1 calc R U . . .
H26B H 0.4742 0.1859 0.9597 0.101 Uiso 1 1 calc R U . . .
C27 C 0.3162(8) 0.2081(6) 0.9026(5) 0.079(2) Uani 1 1 d . . . . .
C28 C 0.2542(10) 0.1684(8) 0.8350(7) 0.110(4) Uani 1 1 d . . . . .
H28 H 0.2641 0.1169 0.8287 0.132 Uiso 1 1 calc R U . . .
C29 C 0.1742(13) 0.2101(11) 0.7757(8) 0.149(6) Uani 1 1 d . . . . .
H29 H 0.1330 0.1861 0.7270 0.179 Uiso 1 1 calc R U . . .
C30 C 0.1550(12) 0.2846(9) 0.7868(8) 0.126(4) Uani 1 1 d . . . . .
H30 H 0.0992 0.3106 0.7484 0.152 Uiso 1 1 calc R U . . .
C31 C 0.2193(8) 0.3185(6) 0.8550(6) 0.092(3) Uani 1 1 d . . . . .
H31 H 0.2100 0.3698 0.8628 0.110 Uiso 1 1 calc R U . . .
Cl1 Cl 0.2738(8) 0.9495(5) 0.9616(6) 0.0972(17) Uani 0.651(11) 1 d D U P A 1
O1 O 0.3705(10) 0.9758(8) 1.0190(8) 0.145(4) Uani 0.651(11) 1 d D U P A 1
O2 O 0.2679(15) 0.9475(10) 0.8762(7) 0.138(4) Uani 0.651(11) 1 d D U P A 1
O3 O 0.1937(13) 0.9996(11) 0.9667(11) 0.158(4) Uani 0.651(11) 1 d D U P A 1
O4 O 0.2620(17) 0.8773(7) 0.9924(10) 0.150(4) Uani 0.651(11) 1 d D U P A 1
Cl1' Cl 0.2623(17) 0.9458(12) 0.9568(15) 0.113(3) Uani 0.349(11) 1 d D U P A 2
O1' O 0.1570(19) 0.9158(15) 0.9313(18) 0.143(5) Uani 0.349(11) 1 d D U P A 2
O2' O 0.310(3) 0.9753(18) 0.8989(17) 0.137(5) Uani 0.349(11) 1 d D U P A 2
O3' O 0.244(3) 1.0110(16) 0.9972(19) 0.140(5) Uani 0.349(11) 1 d D U P A 2
O4' O 0.332(2) 0.8841(14) 0.9836(19) 0.129(5) Uani 0.349(11) 1 d D U P A 2

loop_
_atom_site_aniso_label
_atom_site_aniso_U_11
_atom_site_aniso_U_22
_atom_site_aniso_U_33
_atom_site_aniso_U_23
_atom_site_aniso_U_13
_atom_site_aniso_U_12
Fe1 0.0455(6) 0.0439(6) 0.0546(6) 0.0038(4) 0.0127(5) 0.0030(4)
Fe2 0.0511(7) 0.0484(6) 0.0591(7) 0.0106(4) 0.0117(5) -0.0009(4)
B1 0.066(6) 0.066(6) 0.058(6) -0.005(4) -0.007(5) -0.007(4)
N1 0.065(4) 0.051(4) 0.091(5) 0.017(3) 0.020(4) 0.004(3)
N2 0.061(4) 0.074(4) 0.063(4) 0.009(3) 0.014(3) -0.001(4)
N3 0.093(6) 0.122(7) 0.076(5) -0.026(5) 0.036(5) -0.001(5)
N4 0.054(4) 0.046(3) 0.059(4) -0.003(3) 0.013(3) -0.003(3)
N5 0.082(5) 0.057(4) 0.064(4) -0.001(3) 0.027(4) 0.006(3)
N6 0.051(3) 0.055(3) 0.052(4) 0.003(3) 0.005(3) 0.001(3)
N7 0.065(4) 0.063(4) 0.063(4) 0.006(3) 0.013(3) -0.001(3)
N8 0.047(3) 0.056(3) 0.060(4) -0.003(3) 0.014(3) -0.003(3)
N9 0.049(4) 0.074(4) 0.073(4) -0.003(3) 0.010(3) -0.007(3)
N10 0.073(4) 0.059(4) 0.067(4) 0.008(3) 0.020(4) -0.003(3)
N11 0.057(4) 0.043(3) 0.078(4) 0.009(3) 0.022(3) 0.008(3)
N12 0.056(4) 0.065(4) 0.073(4) 0.011(3) 0.019(3) 0.007(3)
N13 0.058(4) 0.082(5) 0.071(5) 0.010(4) 0.007(4) -0.015(4)
C1 0.049(4) 0.055(4) 0.049(4) -0.001(3) 0.009(3) 0.000(3)
C2 0.049(4) 0.046(4) 0.051(4) 0.002(3) 0.009(3) 0.000(3)
C3 0.049(4) 0.056(4) 0.076(5) -0.004(4) 0.019(4) -0.005(3)
C4 0.065(5) 0.065(5) 0.081(6) -0.005(4) 0.022(4) 0.001(4)
C5 0.086(7) 0.096(7) 0.095(7) -0.035(6) 0.039(6) -0.003(5)
C6 0.116(9) 0.101(7) 0.076(6) -0.035(5) 0.044(6) -0.014(6)
C7 0.065(5) 0.063(5) 0.082(6) -0.001(4) 0.023(4) 0.006(4)
C8 0.092(7) 0.058(5) 0.107(8) 0.036(5) 0.019(6) 0.022(5)
C9 0.084(6) 0.074(6) 0.077(6) 0.027(5) 0.005(5) 0.015(5)
C10 0.060(5) 0.063(5) 0.099(7) 0.012(4) 0.029(5) -0.004(4)
C11 0.073(6) 0.080(6) 0.134(9) -0.002(6) 0.037(7) -0.023(5)
C12 0.064(6) 0.103(7) 0.114(8) -0.032(6) 0.013(6) -0.019(5)
C13 0.094(8) 0.120(8) 0.070(6) 0.000(5) 0.006(6) 0.007(6)
C14 0.072(6) 0.092(6) 0.073(6) -0.011(5) 0.013(5) -0.028(5)
C15 0.099(8) 0.146(10) 0.055(6) -0.005(6) 0.016(5) -0.020(7)
C16 0.101(8) 0.122(10) 0.084(8) 0.036(7) 0.009(6) 0.011(7)
C17 0.104(8) 0.120(9) 0.077(7) 0.020(7) 0.019(6) -0.013(7)
C18 0.058(5) 0.078(6) 0.072(5) 0.020(4) 0.009(4) -0.013(4)
C19 0.055(5) 0.078(5) 0.080(6) 0.024(4) 0.014(4) 0.012(4)
C20 0.076(6) 0.061(5) 0.092(6) 0.009(4) 0.036(5) -0.008(4)
C21 0.062(5) 0.077(5) 0.053(4) 0.002(4) 0.016(4) -0.018(4)
C22 0.069(6) 0.102(7) 0.080(6) -0.017(5) 0.021(5) -0.037(5)
C23 0.075(8) 0.179(13) 0.106(9) 0.003(9) 0.032(7) -0.036(9)
C24 0.042(5) 0.165(11) 0.107(8) 0.014(8) 0.007(5) 0.016(6)
C25 0.074(6) 0.101(7) 0.103(8) 0.013(6) 0.033(6) 0.015(5)
C26 0.087(7) 0.076(6) 0.099(7) -0.012(5) 0.042(6) -0.007(5)
C27 0.082(6) 0.098(7) 0.060(5) -0.010(5) 0.029(5) -0.014(5)
C28 0.110(9) 0.144(10) 0.068(7) -0.027(6) 0.014(6) -0.025(7)
C29 0.135(12) 0.225(17) 0.062(7) -0.037(9) -0.006(7) 0.006(12)
C30 0.118(10) 0.166(13) 0.077(8) -0.016(8) 0.003(7) -0.012(10)
C31 0.081(7) 0.128(9) 0.056(5) 0.015(5) 0.006(5) -0.017(6)
Cl1 0.132(3) 0.070(3) 0.086(3) -0.006(2) 0.028(3) 0.023(3)
O1 0.152(7) 0.116(7) 0.132(7) -0.004(6) -0.011(6) -0.006(6)
O2 0.185(10) 0.134(9) 0.085(6) -0.015(6) 0.028(7) -0.011(8)
O3 0.158(8) 0.143(7) 0.152(9) -0.035(7) 0.017(7) 0.051(7)
O4 0.191(10) 0.102(6) 0.139(7) 0.018(6) 0.026(8) -0.011(7)
Cl1' 0.141(5) 0.088(5) 0.102(5) -0.002(5) 0.022(5) 0.010(5)
O1' 0.146(8) 0.121(9) 0.147(10) -0.011(8) 0.023(8) -0.008(7)
O2' 0.172(10) 0.125(10) 0.102(9) 0.001(8) 0.024(8) -0.020(9)
O3' 0.152(10) 0.114(8) 0.127(10) -0.036(8) 0.002(8) 0.018(8)
O4' 0.148(9) 0.096(8) 0.129(9) 0.003(7) 0.020(9) 0.014(8)

loop_
_atom_type_symbol
_atom_type_description
_atom_type_scat_dispersion_real
_atom_type_scat_dispersion_imag
_atom_type_scat_source
C C 0.0033 0.0016 'International Tables Vol C Tables 4.2.6.8 and 6.1.1.4'
H H 0.0000 0.0000 'International Tables Vol C Tables 4.2.6.8 and 6.1.1.4'
B B 0.0013 0.0007 'International Tables Vol C Tables 4.2.6.8 and 6.1.1.4'
N N 0.0061 0.0033 'International Tables Vol C Tables 4.2.6.8 and 6.1.1.4'
O O 0.0106 0.0060 'International Tables Vol C Tables 4.2.6.8 and 6.1.1.4'
Cl Cl 0.1484 0.1585 'International Tables Vol C Tables 4.2.6.8 and 6.1.1.4'
Fe Fe 0.3463 0.8444 'International Tables Vol C Tables 4.2.6.8 and 6.1.1.4'

loop_
_geom_angle_atom_site_label_1
_geom_angle_atom_site_label_2
_geom_angle_atom_site_label_3
_geom_angle
_geom_angle_site_symmetry_1
_geom_angle_site_symmetry_3
C1 Fe1 C3 87.9(3) . .
C1 Fe1 C2 91.0(3) . .
C3 Fe1 C2 87.8(3) . .
C1 Fe1 N6 177.5(3) . .
C3 Fe1 N6 93.3(3) . .
C2 Fe1 N6 91.2(3) . .
C1 Fe1 N8 91.2(3) . .
C3 Fe1 N8 94.9(3) . .
C2 Fe1 N8 176.5(3) . .
N6 Fe1 N8 86.5(2) . .
C1 Fe1 N4 89.4(3) . .
C3 Fe1 N4 176.4(3) . .
C2 Fe1 N4 89.8(3) . .
N6 Fe1 N4 89.5(2) . .
N8 Fe1 N4 87.6(2) . .
N1 Fe2 N2 90.1(3) . 3_667
N1 Fe2 N10 105.2(3) . .
N2 Fe2 N10 89.3(3) 3_667 .
N1 Fe2 N13 100.7(3) . .
N2 Fe2 N13 93.1(3) 3_667 .
N10 Fe2 N13 154.0(3) . .
N1 Fe2 N12 95.0(3) . .
N2 Fe2 N12 173.7(3) 3_667 .
N10 Fe2 N12 93.1(3) . .
N13 Fe2 N12 82.2(3) . .
N1 Fe2 N11 173.7(2) . .
N2 Fe2 N11 96.1(2) 3_667 .
N10 Fe2 N11 76.0(2) . .
N13 Fe2 N11 77.9(3) . .
N12 Fe2 N11 78.7(2) . .
N7 B1 N9 104.1(7) . .
N7 B1 C13 115.6(8) . .
N9 B1 C13 112.7(8) . .
N7 B1 N5 104.7(7) . .
N9 B1 N5 105.4(6) . .
C13 B1 N5 113.2(8) . .
C1 N1 Fe2 154.5(7) . .
C2 N2 Fe2 151.3(6) . 3_667
N5 N4 C4 107.2(6) . .
N5 N4 Fe1 120.8(5) . .
C4 N4 Fe1 132.0(6) . .
N4 N5 C6 109.1(7) . .
N4 N5 B1 120.1(6) . .
C6 N5 B1 130.8(8) . .
C7 N6 N7 108.3(6) . .
C7 N6 Fe1 131.6(5) . .
N7 N6 Fe1 120.0(4) . .
N6 N7 C9 108.9(7) . .
N6 N7 B1 120.6(6) . .
C9 N7 B1 130.4(8) . .
C10 N8 N9 107.3(7) . .
C10 N8 Fe1 133.2(6) . .
N9 N8 Fe1 119.5(4) . .
C12 N9 N8 108.2(8) . .
C12 N9 B1 131.2(8) . .
N8 N9 B1 120.6(6) . .
C18 N10 C14 118.9(8) . .
C18 N10 Fe2 116.5(6) . .
C14 N10 Fe2 124.4(6) . .
C26 N11 C20 113.0(7) . .
C26 N11 C19 112.8(7) . .
C20 N11 C19 109.2(6) . .
C26 N11 Fe2 106.0(5) . .
C20 N11 Fe2 109.4(5) . .
C19 N11 Fe2 106.1(5) . .
C21 N12 C25 121.0(8) . .
C21 N12 Fe2 113.2(5) . .
C25 N12 Fe2 124.4(6) . .
C31 N13 C27 121.9(8) . .
C31 N13 Fe2 124.9(7) . .
C27 N13 Fe2 111.9(6) . .
N1 C1 Fe1 175.1(7) . .
N2 C2 Fe1 172.2(6) . .
N3 C3 Fe1 177.5(8) . .
N4 C4 C5 110.8(8) . .
N4 C4 H4 124.6 . .
C5 C4 H4 124.6 . .
C4 C5 C6 104.9(8) . .
C4 C5 H5 127.5 . .
C6 C5 H5 127.5 . .
N5 C6 C5 108.0(8) . .
N5 C6 H6 126.0 . .
C5 C6 H6 126.0 . .
N6 C7 C8 107.1(8) . .
N6 C7 H7 126.4 . .
C8 C7 H7 126.4 . .
C9 C8 C7 109.3(8) . .
C9 C8 H8 125.3 . .
C7 C8 H8 125.3 . .
C8 C9 N7 106.4(8) . .
C8 C9 H9 126.8 . .
N7 C9 H9 126.8 . .
N8 C10 C11 110.2(8) . .
N8 C10 H10 124.9 . .
C11 C10 H10 124.9 . .
C12 C11 C10 104.5(8) . .
C12 C11 H11 127.7 . .
C10 C11 H11 127.7 . .
N9 C12 C11 109.8(9) . .
N9 C12 H12 125.1 . .
C11 C12 H12 125.1 . .
B1 C13 H13A 109.5 . .
B1 C13 H13B 109.5 . .
H13A C13 H13B 109.5 . .
B1 C13 H13C 109.5 . .
H13A C13 H13C 109.5 . .
H13B C13 H13C 109.5 . .
N10 C14 C15 118.8(10) . .
N10 C14 H14 120.6 . .
C15 C14 H14 120.6 . .
C16 C15 C14 118.1(11) . .
C16 C15 H15 121.0 . .
C14 C15 H15 121.0 . .
C17 C16 C15 122.1(11) . .
C17 C16 H16 119.0 . .
C15 C16 H16 119.0 . .
C16 C17 C18 120.0(12) . .
C16 C17 H17 120.0 . .
C18 C17 H17 120.0 . .
N10 C18 C17 122.0(10) . .
N10 C18 C19 114.4(7) . .
C17 C18 C19 123.6(9) . .
N11 C19 C18 111.0(7) . .
N11 C19 H19A 109.4 . .
C18 C19 H19A 109.4 . .
N11 C19 H19B 109.4 . .
C18 C19 H19B 109.4 . .
H19A C19 H19B 108.0 . .
N11 C20 C21 113.4(6) . .
N11 C20 H20A 108.9 . .
C21 C20 H20A 108.9 . .
N11 C20 H20B 108.9 . .
C21 C20 H20B 108.9 . .
H20A C20 H20B 107.7 . .
N12 C21 C22 119.8(9) . .
N12 C21 C20 118.5(7) . .
C22 C21 C20 121.6(8) . .
C23 C22 C21 121.4(10) . .
C23 C22 H22 119.3 . .
C21 C22 H22 119.3 . .
C24 C23 C22 117.9(10) . .
C24 C23 H23 121.0 . .
C22 C23 H23 121.0 . .
C23 C24 C25 120.4(10) . .
C23 C24 H24 119.8 . .
C25 C24 H24 119.8 . .
N12 C25 C24 119.4(10) . .
N12 C25 H25 120.3 . .
C24 C25 H25 120.3 . .
N11 C26 C27 111.7(7) . .
N11 C26 H26A 109.3 . .
C27 C26 H26A 109.3 . .
N11 C26 H26B 109.3 . .
C27 C26 H26B 109.3 . .
H26A C26 H26B 107.9 . .
N13 C27 C28 120.4(10) . .
N13 C27 C26 116.8(8) . .
C28 C27 C26 122.7(10) . .
C27 C28 C29 115.9(13) . .
C27 C28 H28 122.1 . .
C29 C28 H28 122.1 . .
C30 C29 C28 122.5(12) . .
C30 C29 H29 118.8 . .
C28 C29 H29 118.8 . .
C31 C30 C29 117.3(13) . .
C31 C30 H30 121.4 . .
C29 C30 H30 121.4 . .
N13 C31 C30 121.9(12) . .
N13 C31 H31 119.0 . .
C30 C31 H31 119.0 . .
O3 Cl1 O4 113.0(15) . .
O3 Cl1 O1 106.0(11) . .
O4 Cl1 O1 102.9(12) . .
O3 Cl1 O2 105.6(13) . .
O4 Cl1 O2 111.8(11) . .
O1 Cl1 O2 117.6(12) . .
O3' Cl1' O4' 133(3) . .
O3' Cl1' O2' 102(3) . .
O4' Cl1' O2' 98(2) . .
O3' Cl1' O1' 100(2) . .
O4' Cl1' O1' 106(2) . .
O2' Cl1' O1' 122(2) . .

loop_
_geom_bond_atom_site_label_1
_geom_bond_atom_site_label_2
_geom_bond_distance
_geom_bond_site_symmetry_2
Fe1 C1 1.891(7) .
Fe1 C3 1.922(9) .
Fe1 C2 1.925(7) .
Fe1 N6 1.967(6) .
Fe1 N8 1.976(6) .
Fe1 N4 1.976(6) .
Fe2 N1 2.061(6) .
Fe2 N2 2.127(7) 3_667
Fe2 N10 2.133(7) .
Fe2 N13 2.189(7) .
Fe2 N12 2.191(6) .
Fe2 N11 2.197(6) .
B1 N7 1.546(11) .
B1 N9 1.559(12) .
B1 C13 1.560(13) .
B1 N5 1.571(12) .
N1 C1 1.157(9) .
N2 C2 1.135(9) .
N2 Fe2 2.127(7) 3_667
N3 C3 1.121(9) .
N4 N5 1.328(8) .
N4 C4 1.342(10) .
N5 C6 1.352(11) .
N6 C7 1.346(9) .
N6 N7 1.352(8) .
N7 C9 1.363(10) .
N8 C10 1.315(9) .
N8 N9 1.356(8) .
N9 C12 1.340(11) .
N10 C18 1.352(10) .
N10 C14 1.361(11) .
N11 C26 1.440(11) .
N11 C20 1.461(10) .
N11 C19 1.487(10) .
N12 C21 1.301(10) .
N12 C25 1.339(11) .
N13 C31 1.324(11) .
N13 C27 1.339(12) .
C4 C5 1.348(11) .
C4 H4 0.9300 .
C5 C6 1.385(14) .
C5 H5 0.9300 .
C6 H6 0.9300 .
C7 C8 1.366(12) .
C7 H7 0.9300 .
C8 C9 1.351(14) .
C8 H8 0.9300 .
C9 H9 0.9300 .
C10 C11 1.392(13) .
C10 H10 0.9300 .
C11 C12 1.347(13) .
C11 H11 0.9300 .
C12 H12 0.9300 .
C13 H13A 0.9600 .
C13 H13B 0.9600 .
C13 H13C 0.9600 .
C14 C15 1.468(13) .
C14 H14 0.9300 .
C15 C16 1.342(16) .
C15 H15 0.9300 .
C16 C17 1.324(16) .
C16 H16 0.9300 .
C17 C18 1.376(13) .
C17 H17 0.9300 .
C18 C19 1.497(12) .
C19 H19A 0.9700 .
C19 H19B 0.9700 .
C20 C21 1.497(12) .
C20 H20A 0.9700 .
C20 H20B 0.9700 .
C21 C22 1.389(11) .
C22 C23 1.346(16) .
C22 H22 0.9300 .
C23 C24 1.342(17) .
C23 H23 0.9300 .
C24 C25 1.401(14) .
C24 H24 0.9300 .
C25 H25 0.9300 .
C26 C27 1.478(14) .
C26 H26A 0.9700 .
C26 H26B 0.9700 .
C27 C28 1.366(13) .
C28 C29 1.408(19) .
C28 H28 0.9300 .
C29 C30 1.36(2) .
C29 H29 0.9300 .
C30 C31 1.334(15) .
C30 H30 0.9300 .
C31 H31 0.9300 .
Cl1 O3 1.387(9) .
Cl1 O4 1.403(9) .
Cl1 O1 1.406(9) .
Cl1 O2 1.410(9) .
Cl1' O3' 1.394(10) .
Cl1' O4' 1.400(10) .
Cl1' O2' 1.404(10) .
Cl1' O1' 1.404(10) .

loop_
_geom_torsion_atom_site_label_1
_geom_torsion_atom_site_label_2
_geom_torsion_atom_site_label_3
_geom_torsion_atom_site_label_4
_geom_torsion
C4 N4 N5 C6 -0.6(9)
Fe1 N4 N5 C6 -179.3(6)
C4 N4 N5 B1 176.8(7)
Fe1 N4 N5 B1 -1.9(9)
N7 B1 N5 N4 56.0(9)
N9 B1 N5 N4 -53.5(8)
C13 B1 N5 N4 -177.1(7)
N7 B1 N5 C6 -127.2(9)
N9 B1 N5 C6 123.2(9)
C13 B1 N5 C6 -0.4(13)
C7 N6 N7 C9 -1.0(9)
Fe1 N6 N7 C9 -177.8(6)
C7 N6 N7 B1 -177.5(7)
Fe1 N6 N7 B1 5.7(10)
N9 B1 N7 N6 52.2(9)
C13 B1 N7 N6 176.4(8)
N5 B1 N7 N6 -58.2(10)
N9 B1 N7 C9 -123.3(9)
C13 B1 N7 C9 0.9(14)
N5 B1 N7 C9 126.2(9)
C10 N8 N9 C12 -0.6(9)
Fe1 N8 N9 C12 179.6(6)
C10 N8 N9 B1 -178.4(7)
Fe1 N8 N9 B1 1.8(9)
N7 B1 N9 C12 126.1(9)
C13 B1 N9 C12 0.1(13)
N5 B1 N9 C12 -123.9(9)
N7 B1 N9 N8 -56.6(9)
C13 B1 N9 N8 177.4(7)
N5 B1 N9 N8 53.4(9)
N5 N4 C4 C5 1.4(9)
Fe1 N4 C4 C5 179.8(6)
N4 C4 C5 C6 -1.5(11)
N4 N5 C6 C5 -0.4(10)
B1 N5 C6 C5 -177.4(8)
C4 C5 C6 N5 1.1(11)
N7 N6 C7 C8 1.5(9)
Fe1 N6 C7 C8 177.9(6)
N6 C7 C8 C9 -1.5(11)
C7 C8 C9 N7 0.9(11)
N6 N7 C9 C8 0.1(10)
B1 N7 C9 C8 176.0(9)
N9 N8 C10 C11 -0.8(9)
Fe1 N8 C10 C11 179.0(6)
N8 C10 C11 C12 1.8(11)
N8 N9 C12 C11 1.7(11)
B1 N9 C12 C11 179.3(9)
C10 C11 C12 N9 -2.1(11)
C18 N10 C14 C15 -0.1(12)
Fe2 N10 C14 C15 -175.2(6)
N10 C14 C15 C16 -0.9(14)
C14 C15 C16 C17 0.0(18)
C15 C16 C17 C18 2.0(19)
C14 N10 C18 C17 2.1(12)
Fe2 N10 C18 C17 177.5(7)
C14 N10 C18 C19 -178.1(7)
Fe2 N10 C18 C19 -2.7(9)
C16 C17 C18 N10 -3.0(15)
C16 C17 C18 C19 177.2(10)
C26 N11 C19 C18 157.6(7)
C20 N11 C19 C18 -75.8(8)
Fe2 N11 C19 C18 42.0(7)
N10 C18 C19 N11 -27.5(9)
C17 C18 C19 N11 152.3(8)
C26 N11 C20 C21 -93.8(9)
C19 N11 C20 C21 139.8(7)
Fe2 N11 C20 C21 24.1(9)
C25 N12 C21 C22 3.7(12)
Fe2 N12 C21 C22 -163.5(6)
C25 N12 C21 C20 -173.0(8)
Fe2 N12 C21 C20 19.8(9)
N11 C20 C21 N12 -30.7(11)
N11 C20 C21 C22 152.7(8)
N12 C21 C22 C23 -1.7(14)
C20 C21 C22 C23 174.9(10)
C21 C22 C23 C24 -1.2(17)
C22 C23 C24 C25 2.1(19)
C21 N12 C25 C24 -2.8(14)
Fe2 N12 C25 C24 162.9(8)
C23 C24 C25 N12 -0.2(18)
C20 N11 C26 C27 77.6(9)
C19 N11 C26 C27 -157.9(7)
Fe2 N11 C26 C27 -42.2(8)
C31 N13 C27 C28 -2.9(13)
Fe2 N13 C27 C28 164.4(8)
C31 N13 C27 C26 178.2(8)
Fe2 N13 C27 C26 -14.4(9)
N11 C26 C27 N13 40.0(11)
N11 C26 C27 C28 -138.8(9)
N13 C27 C28 C29 3.4(16)
C26 C27 C28 C29 -177.8(11)
C27 C28 C29 C30 -4(2)
C28 C29 C30 C31 4(2)
C27 N13 C31 C30 2.6(15)
Fe2 N13 C31 C30 -163.0(9)
C29 C30 C31 N13 -3(2)
